data_4510085
loop_
_publ_author_name
'Santra, Atanu'
'Bharadwaj, Parimal K.'

_publ_section_title
;
 Solvent-Induced Structural Diversity of Partially Fluorinated, Stable
 Pb(II) Metal--Organic Frameworks and Their Luminescence Properties
;
_journal_issue 3
_journal_name_full 'Crystal Growth &amp; Design'
_journal_page_first 1476
_journal_paper_doi 10.1021/cg500030k
_journal_volume 14
_journal_year 2014
_chemical_formula_moiety 'C34 H18 F12 O10 Pb3'
_chemical_formula_sum 'C34 H18 F12 O10 Pb3'
_chemical_formula_weight 1436.05
_chemical_name_systematic
;
 ?
;
_space_group_IT_number 15
_symmetry_cell_setting monoclinic
_symmetry_space_group_name_Hall '-C 2yc'
_symmetry_space_group_name_H-M 'C 1 2/c 1'
_atom_sites_solution_hydrogens geom
_atom_sites_solution_primary direct
_atom_sites_solution_secondary difmap
_audit_creation_method SHELXL-97
_cell_angle_alpha 90.000(5)
_cell_angle_beta 114.870(5)
_cell_angle_gamma 90.000(5)
_cell_formula_units_Z 8
_cell_length_a 32.565(5)
_cell_length_b 14.331(5)
_cell_length_c 18.549(5)
_cell_measurement_reflns_used 999
_cell_measurement_temperature 100(2)
_cell_measurement_theta_max 27.21
_cell_measurement_theta_min 2.16
_cell_volume 7854(4)
_computing_structure_refinement 'SHELXL-97 (Sheldrick, 1997)'
_diffrn_ambient_temperature 100(2)
_diffrn_measured_fraction_theta_full 0.996
_diffrn_measured_fraction_theta_max 0.996
_diffrn_radiation_monochromator graphite
_diffrn_radiation_source 'fine-focus sealed tube'
_diffrn_radiation_type MoK\a
_diffrn_radiation_wavelength 0.71069
_diffrn_reflns_av_R_equivalents 0.0582
_diffrn_reflns_av_sigmaI/netI 0.0679
_diffrn_reflns_limit_h_max 23
_diffrn_reflns_limit_h_min -39
_diffrn_reflns_limit_k_max 17
_diffrn_reflns_limit_k_min -16
_diffrn_reflns_limit_l_max 22
_diffrn_reflns_limit_l_min -21
_diffrn_reflns_number 21029
_diffrn_reflns_theta_full 25.50
_diffrn_reflns_theta_max 25.50
_diffrn_reflns_theta_min 2.16
_exptl_absorpt_coefficient_mu 12.941
_exptl_absorpt_correction_T_max 1
_exptl_absorpt_correction_T_min 0.555413
_exptl_absorpt_correction_type empirical
_exptl_absorpt_process_details Sadabs
_exptl_crystal_colour Colorless
_exptl_crystal_density_diffrn 2.429
_exptl_crystal_density_method 'not measured'
_exptl_crystal_description Block
_exptl_crystal_F_000 5248
_exptl_crystal_size_max 0.19
_exptl_crystal_size_mid 0.17
_exptl_crystal_size_min 0.15
_platon_squeeze_details ' ?'
_refine_diff_density_max 2.710
_refine_diff_density_min -1.683
_refine_diff_density_rms 0.293
_refine_ls_extinction_method none
_refine_ls_goodness_of_fit_ref 0.994
_refine_ls_hydrogen_treatment mixed
_refine_ls_matrix_type full
_refine_ls_number_parameters 518
_refine_ls_number_reflns 7299
_refine_ls_number_restraints 2
_refine_ls_restrained_S_all 0.996
_refine_ls_R_factor_all 0.0595
_refine_ls_R_factor_gt 0.0448
_refine_ls_shift/su_max 0.002
_refine_ls_shift/su_mean 0.000
_refine_ls_structure_factor_coef Fsqd
_refine_ls_weighting_details 'calc w=1/[\s^2^(Fo^2^)+(0.0646P)^2^+0.0000P] where P=(Fo^2^+2Fc^2^)/3'
_refine_ls_weighting_scheme calc
_refine_ls_wR_factor_gt 0.1072
_refine_ls_wR_factor_ref 0.1157
_reflns_number_gt 5732
_reflns_number_total 7299
_reflns_threshold_expression >2sigma(I)
_cod_data_source_file cg500030k_si_002.cif
_cod_data_source_block complex2
_cod_depositor_comments
;
The following automatic conversions were performed:

'_symmetry_cell_setting' value 'Monoclinic' changed to 'monoclinic'
according to
/usr/data/users/saulius/crontab/automatic-downloads/current/ACS/lib/dictionaries/cif_core.dic
dictionary named 'cif_core.dic' version 2.4.2 from
2011-04-26.

'_exptl_absorpt_correction_type' value 'Empirical'
changed to 'empirical' according to
/usr/data/users/saulius/crontab/automatic-downloads/current/ACS/lib/dictionaries/cif_core.dic
dictionary named 'cif_core.dic' version 2.4.2 from 2011-04-26.

Automatic conversion script
Id: cif_fix_values 2281 2013-09-26 08:29:07Z andrius 
;
_cod_original_sg_symbol_H-M c2/c
_cod_database_code 4510085

loop_
_symmetry_equiv_pos_as_xyz
'x, y, z'
'-x, y, -z+1/2'
'x+1/2, y+1/2, z'
'-x+1/2, y+1/2, -z+1/2'
'-x, -y, -z'
'x, -y, z-1/2'
'-x+1/2, -y+1/2, -z'
'x+1/2, -y+1/2, z-1/2'

loop_
_atom_site_label
_atom_site_type_symbol
_atom_site_fract_x
_atom_site_fract_y
_atom_site_fract_z
_atom_site_U_iso_or_equiv
_atom_site_adp_type
_atom_site_occupancy
_atom_site_symmetry_multiplicity
_atom_site_calc_flag
_atom_site_refinement_flags
Pb1 Pb 0.518183(13) 0.38202(3) 0.03607(2) 0.01364(12) Uani 1 1 d .
Pb2 Pb 0.466086(13) 0.43309(3) -0.18939(2) 0.01414(12) Uani 1 1 d .
Pb3 Pb 0.413952(13) 0.50373(3) -0.45229(2) 0.01462(12) Uani 1 1 d .
F1 F 0.2323(3) 0.2751(9) -0.1456(8) 0.097(4) Uani 1 1 d .
F2 F 0.2872(4) 0.3033(11) -0.0320(8) 0.151(7) Uani 1 1 d .
F3 F 0.2646(4) 0.1659(9) -0.0635(6) 0.090(4) Uani 1 1 d .
F4 F 0.2481(5) 0.2515(9) -0.3778(6) 0.112(5) Uani 1 1 d .
F5 F 0.1813(4) 0.2862(10) -0.4007(10) 0.220(12) Uani 1 1 d .
F6 F 0.2355(4) 0.3287(6) -0.2951(8) 0.103(5) Uani 1 1 d .
F7 F 0.3477(8) 0.0245(8) -0.5617(11) 0.309(18) Uani 1 1 d .
F8 F 0.3547(4) -0.0831(7) -0.4866(7) 0.107(4) Uani 1 1 d .
F9 F 0.4124(8) -0.0640(9) -0.5188(8) 0.177(9) Uani 1 1 d .
F10 F 0.3492(6) -0.1299(8) -0.2347(14) 0.189(9) Uani 1 1 d .
F11 F 0.3424(5) -0.0217(10) -0.3214(13) 0.173(9) Uani 1 1 d .
F12 F 0.3971(5) -0.0159(8) -0.1993(9) 0.117(5) Uani 1 1 d .
O1 O 0.4551(2) 0.3012(5) -0.1041(4) 0.0185(16) Uani 1 1 d .
O2 O 0.4365(3) 0.3356(5) -0.0044(4) 0.0216(17) Uani 1 1 d .
O3 O 0.3851(2) 0.4469(5) -0.2197(4) 0.0188(16) Uani 1 1 d .
O4 O 0.5125(2) 0.4856(4) -0.0639(4) 0.0137(15) Uani 1 1 d .
O5 O 0.4456(3) 0.5999(5) -0.2058(4) 0.0236(18) Uani 1 1 d .
O6 O 0.4552(3) 0.5678(5) -0.3160(4) 0.0211(17) Uani 1 1 d .
O7 O 0.4424(3) 0.3618(5) -0.3537(4) 0.0241(18) Uani 1 1 d .
O9 O 0.4101(3) 0.3293(5) -0.4805(4) 0.0273(19) Uani 1 1 d .
O10 O 0.4090(2) 0.5135(5) -0.1013(4) 0.0201(17) Uani 1 1 d .
O12 O 0.3517(4) 0.4760(11) -0.3873(6) 0.081(4) Uani 1 1 d D
C1 C 0.4278(4) 0.3030(7) -0.0740(6) 0.015(2) Uiso 1 1 d .
C2 C 0.3805(4) 0.2627(7) -0.1190(6) 0.019(2) Uani 1 1 d .
C3 C 0.3489(4) 0.2705(7) -0.0898(6) 0.018(2) Uani 1 1 d .
H3 H 0.3562 0.3017 -0.0420 0.022 Uiso 1 1 calc R
C4 C 0.3057(4) 0.2329(8) -0.1298(7) 0.025(3) Uani 1 1 d .
C5 C 0.2944(4) 0.1845(7) -0.2010(6) 0.019(2) Uani 1 1 d .
C6 C 0.3276(4) 0.1764(8) -0.2281(7) 0.030(3) Uani 1 1 d .
H6 H 0.3210 0.1439 -0.2750 0.035 Uiso 1 1 calc R
C7 C 0.3708(4) 0.2148(8) -0.1883(6) 0.024(3) Uani 1 1 d .
H7 H 0.3924 0.2080 -0.2084 0.029 Uiso 1 1 calc R
C8 C 0.2720(6) 0.2471(13) -0.0936(11) 0.063(5) Uani 1 1 d .
C9 C 0.2498(4) 0.1347(8) -0.2409(6) 0.021(2) Uani 1 1 d .
C10 C 0.2453(4) 0.0497(7) -0.2123(7) 0.027(3) Uani 1 1 d .
H10 H 0.2703 0.0221 -0.1721 0.032 Uiso 1 1 calc R
C11 C 0.2045(4) 0.0039(8) -0.2418(6) 0.022(3) Uani 1 1 d .
H11 H 0.2022 -0.0537 -0.2206 0.026 Uiso 1 1 calc R
C12 C 0.1672(3) 0.0418(7) -0.3018(6) 0.019(2) Uani 1 1 d .
C13 C 0.1718(4) 0.1226(8) -0.3373(7) 0.032(3) Uani 1 1 d .
H13 H 0.1475 0.1457 -0.3817 0.039 Uiso 1 1 calc R
C14 C 0.2137(4) 0.1708(9) -0.3058(7) 0.035(3) Uani 1 1 d .
C15 C 0.4232(4) 0.2043(7) -0.3889(6) 0.027(3) Uani 1 1 d .
C16 C 0.4415(4) 0.1746(8) -0.3125(6) 0.027(3) Uani 1 1 d .
H16 H 0.4545 0.2178 -0.2717 0.032 Uiso 1 1 calc R
C17 C 0.4413(4) 0.0820(8) -0.2943(7) 0.033(3) Uani 1 1 d .
H17 H 0.4551 0.0630 -0.2415 0.040 Uiso 1 1 calc R
C18 C 0.4205(5) 0.0159(8) -0.3536(7) 0.035(3) Uani 1 1 d .
C19 C 0.3993(6) 0.0493(10) -0.4330(8) 0.059(5) Uani 1 1 d .
C20 C 0.4242(5) -0.0866(9) -0.3346(8) 0.037(3) Uani 1 1 d .
C21 C 0.4028(5) -0.1286(9) -0.2870(10) 0.045(4) Uani 1 1 d .
C22 C 0.4110(5) -0.2224(8) -0.2691(9) 0.038(3) Uani 1 1 d .
H22 H 0.3984 -0.2494 -0.2375 0.046 Uiso 1 1 calc R
C23 C 0.4509(5) -0.1423(8) -0.3578(7) 0.039(4) Uani 1 1 d .
H23 H 0.4662 -0.1157 -0.3852 0.046 Uiso 1 1 calc R
C24 C 0.4557(5) -0.2357(8) -0.3416(7) 0.030(3) Uani 1 1 d .
H24 H 0.4719 -0.2723 -0.3619 0.036 Uiso 1 1 calc R
C25 C 0.4459(4) 0.6234(8) -0.2717(6) 0.022(3) Uani 1 1 d .
C26 C 0.4026(6) 0.1446(10) -0.4468(9) 0.058(5) Uani 1 1 d .
H26 H 0.3896 0.1664 -0.4989 0.070 Uiso 1 1 calc R
C27A C 0.3810 -0.0177 -0.5091 0.095(7) Uiso 1 1 d .
C28 C 0.4361(4) -0.2776(7) -0.2942(6) 0.020(2) Uani 1 1 d .
C29 C 0.3734(8) -0.0764(12) -0.2626(18) 0.107(9) Uani 1 1 d .
C30 C 0.2168(5) 0.2619(15) -0.3438(14) 0.094(9) Uani 1 1 d .
C31 C 0.4251(4) 0.3047(7) -0.4097(6) 0.021(2) Uani 1 1 d .
C32 C 0.3789(4) 0.4972(7) -0.1709(6) 0.020(2) Uani 1 1 d .
C33 C 0.3123(7) 0.407(2) -0.4310(11) 0.22(2) Uani 1 1 d D
H33A H 0.3006 0.3829 -0.3943 0.270 Uiso 1 1 calc R
H33B H 0.3232 0.3542 -0.4511 0.270 Uiso 1 1 calc R
C34 C 0.2722(15) 0.461(3) -0.505(3) 0.33(3) Uiso 1 1 d D
H34A H 0.2476 0.4182 -0.5316 0.496 Uiso 1 1 calc R
H34B H 0.2838 0.4832 -0.5410 0.496 Uiso 1 1 calc R
H34C H 0.2614 0.5122 -0.4843 0.496 Uiso 1 1 calc R
H1E H 0.359(4) 0.486(8) -0.325(7) 0.03(3) Uiso 1 1 d .

loop_
_atom_site_aniso_label
_atom_site_aniso_U_11
_atom_site_aniso_U_22
_atom_site_aniso_U_33
_atom_site_aniso_U_23
_atom_site_aniso_U_13
_atom_site_aniso_U_12
Pb1 0.0124(2) 0.0119(2) 0.0149(2) 0.00024(14) 0.00408(16) 0.00034(15)
Pb2 0.0127(2) 0.0143(2) 0.0138(2) -0.00066(14) 0.00393(16) 0.00119(16)
Pb3 0.0116(2) 0.0147(2) 0.0165(2) 0.00065(14) 0.00482(17) 0.00074(15)
F1 0.039(6) 0.129(10) 0.129(10) -0.020(8) 0.042(7) -0.001(6)
F2 0.092(9) 0.231(17) 0.177(13) -0.164(13) 0.103(10) -0.094(10)
F3 0.093(9) 0.108(9) 0.096(8) 0.008(7) 0.065(7) -0.024(7)
F4 0.109(10) 0.128(11) 0.079(8) 0.034(7) 0.020(7) -0.068(9)
F5 0.070(8) 0.143(12) 0.274(18) 0.184(13) -0.097(10) -0.078(8)
F6 0.063(7) 0.028(5) 0.154(11) 0.038(6) -0.016(7) -0.022(5)
F7 0.34(3) 0.034(7) 0.198(16) 0.025(8) -0.233(18) -0.048(11)
F8 0.085(8) 0.068(7) 0.105(9) -0.029(6) -0.022(7) -0.028(6)
F9 0.38(3) 0.082(9) 0.114(11) -0.058(8) 0.146(16) -0.074(13)
F10 0.182(16) 0.047(7) 0.44(3) -0.005(12) 0.23(2) -0.004(9)
F11 0.077(9) 0.080(9) 0.34(3) 0.036(13) 0.072(14) 0.051(8)
F12 0.178(14) 0.053(7) 0.182(14) -0.012(8) 0.138(13) -0.001(8)
O1 0.012(4) 0.021(4) 0.017(4) 0.005(3) 0.000(3) 0.002(3)
O2 0.022(4) 0.019(4) 0.019(4) 0.000(3) 0.004(3) 0.005(3)
O3 0.013(4) 0.017(4) 0.023(4) -0.004(3) 0.003(3) 0.003(3)
O4 0.013(4) 0.014(4) 0.012(3) 0.000(3) 0.004(3) 0.006(3)
O5 0.032(5) 0.018(4) 0.023(4) -0.002(3) 0.013(4) -0.008(4)
O6 0.022(4) 0.015(4) 0.022(4) -0.002(3) 0.006(3) 0.001(3)
O7 0.029(5) 0.018(4) 0.023(4) -0.001(3) 0.010(4) -0.010(4)
O9 0.032(5) 0.025(4) 0.019(4) 0.008(3) 0.005(4) 0.000(4)
O10 0.014(4) 0.028(4) 0.012(4) -0.002(3) -0.001(3) -0.010(3)
O12 0.032(6) 0.178(14) 0.034(6) 0.025(7) 0.015(5) 0.011(8)
C2 0.016(6) 0.013(5) 0.017(5) 0.006(4) -0.003(5) -0.004(4)
C3 0.019(6) 0.013(5) 0.022(6) -0.003(4) 0.008(5) -0.003(4)
C4 0.018(6) 0.025(6) 0.030(6) -0.008(5) 0.008(5) -0.002(5)
C5 0.012(6) 0.014(5) 0.027(6) -0.002(4) 0.005(5) -0.004(5)
C6 0.026(7) 0.029(7) 0.034(7) -0.003(5) 0.013(6) -0.004(6)
C7 0.025(7) 0.029(6) 0.022(6) -0.007(5) 0.013(5) -0.004(5)
C8 0.036(10) 0.072(12) 0.081(12) -0.036(10) 0.026(10) -0.022(9)
C9 0.010(6) 0.030(7) 0.021(6) -0.001(5) 0.004(5) -0.003(5)
C10 0.013(6) 0.015(6) 0.049(7) 0.003(5) 0.008(6) 0.005(5)
C11 0.013(6) 0.024(6) 0.027(6) 0.014(5) 0.008(5) -0.005(5)
C12 0.009(5) 0.017(5) 0.025(6) -0.005(4) 0.002(5) -0.002(4)
C13 0.028(7) 0.022(6) 0.025(6) 0.013(5) -0.011(5) -0.008(5)
C14 0.016(6) 0.038(8) 0.037(7) 0.023(6) -0.003(6) -0.005(6)
C15 0.040(7) 0.010(6) 0.018(6) 0.004(4) -0.001(5) -0.001(5)
C16 0.034(7) 0.025(6) 0.024(6) -0.007(5) 0.014(6) -0.002(6)
C17 0.029(7) 0.031(7) 0.029(7) 0.009(5) 0.003(6) -0.001(6)
C18 0.045(8) 0.016(6) 0.030(7) -0.001(5) 0.002(6) 0.007(6)
C19 0.079(12) 0.036(8) 0.032(8) -0.002(6) -0.007(8) -0.005(8)
C20 0.044(9) 0.022(7) 0.044(8) -0.003(6) 0.019(7) -0.006(6)
C21 0.036(8) 0.020(7) 0.091(12) 0.000(7) 0.039(9) 0.002(6)
C22 0.034(8) 0.019(7) 0.074(10) 0.000(6) 0.035(8) 0.000(6)
C23 0.061(10) 0.025(7) 0.020(6) 0.005(5) 0.007(6) -0.003(7)
C24 0.049(8) 0.011(6) 0.042(7) 0.000(5) 0.029(7) -0.001(5)
C25 0.015(6) 0.023(6) 0.022(6) 0.002(5) 0.003(5) 0.000(5)
C26 0.067(11) 0.030(8) 0.049(9) 0.017(7) -0.004(8) -0.007(8)
C28 0.019(6) 0.018(6) 0.024(6) -0.001(4) 0.008(5) 0.005(5)
C29 0.089(17) 0.021(10) 0.22(3) 0.011(13) 0.075(19) -0.027(11)
C30 0.012(8) 0.099(16) 0.119(17) 0.067(14) -0.022(10) -0.019(9)
C31 0.022(6) 0.018(6) 0.019(6) -0.001(4) 0.006(5) -0.003(5)
C32 0.018(6) 0.022(6) 0.020(6) 0.011(4) 0.008(5) -0.005(5)
C33 0.034(12) 0.61(7) 0.034(11) 0.01(2) 0.016(10) -0.03(3)

loop_
_atom_type_symbol
_atom_type_description
_atom_type_scat_dispersion_real
_atom_type_scat_dispersion_imag
_atom_type_scat_source
C C 0.0033 0.0016 'International Tables Vol C Tables 4.2.6.8 and 6.1.1.4'
H H 0.0000 0.0000 'International Tables Vol C Tables 4.2.6.8 and 6.1.1.4'
O O 0.0106 0.0060 'International Tables Vol C Tables 4.2.6.8 and 6.1.1.4'
F F 0.0171 0.0103 'International Tables Vol C Tables 4.2.6.8 and 6.1.1.4'
Pb Pb -3.3944 10.1111 'International Tables Vol C Tables 4.2.6.8 and 6.1.1.4'

loop_
_geom_angle_atom_site_label_1
_geom_angle_atom_site_label_2
_geom_angle_atom_site_label_3
_geom_angle
_geom_angle_site_symmetry_1
_geom_angle_site_symmetry_3
O4 Pb1 O4 75.9(3) 5_665 .
O4 Pb1 O2 77.4(2) 5_665 .
O4 Pb1 O2 102.2(2) . .
O4 Pb1 O10 79.7(2) 5_665 5_665
O4 Pb1 O10 75.9(2) . 5_665
O2 Pb1 O10 156.7(2) . 5_665
O4 Pb1 Pb3 95.75(18) 5_665 2_654
O4 Pb1 Pb3 37.84(17) . 2_654
O2 Pb1 Pb3 138.68(16) . 2_654
O10 Pb1 Pb3 48.02(15) 5_665 2_654
O4 Pb1 Pb1 38.14(16) 5_665 5_665
O4 Pb1 Pb1 37.77(16) . 5_665
O2 Pb1 Pb1 89.78(16) . 5_665
O10 Pb1 Pb1 74.43(16) 5_665 5_665
Pb3 Pb1 Pb1 63.922(17) 2_654 5_665
O4 Pb2 O3 112.9(2) . .
O4 Pb2 O5 80.6(2) . .
O3 Pb2 O5 71.7(2) . .
O4 Pb2 O1 79.7(2) . .
O3 Pb2 O1 77.7(2) . .
O5 Pb2 O1 133.2(2) . .
O4 Pb3 O6 79.7(2) 2_654 .
O4 Pb3 O9 82.8(2) 2_654 .
O6 Pb3 O9 122.0(2) . .
O4 Pb3 O7 77.2(2) 2_654 .
O6 Pb3 O7 72.4(2) . .
O9 Pb3 O7 49.9(2) . .
O4 Pb3 O10 74.7(2) 2_654 6_565
O6 Pb3 O10 147.7(2) . 6_565
O9 Pb3 O10 74.0(2) . 6_565
O7 Pb3 O10 119.4(2) . 6_565
O4 Pb3 O2 73.7(2) 2_654 6_565
O6 Pb3 O2 86.4(2) . 6_565
O9 Pb3 O2 139.2(2) . 6_565
O7 Pb3 O2 146.6(2) . 6_565
O10 Pb3 O2 67.9(2) 6_565 6_565
O4 Pb3 Pb1 38.29(16) 2_654 2_654
O6 Pb3 Pb1 116.50(18) . 2_654
O9 Pb3 Pb1 55.09(18) . 2_654
O7 Pb3 Pb1 79.98(17) . 2_654
O10 Pb3 Pb1 46.16(14) 6_565 2_654
O2 Pb3 Pb1 87.18(16) 6_565 2_654
C1 O1 Pb2 125.0(6) . .
C1 O2 Pb1 98.8(6) . .
C1 O2 Pb3 133.3(6) . 6_566
Pb1 O2 Pb3 94.5(2) . 6_566
C32 O3 Pb2 111.6(7) . .
Pb3 O4 Pb1 113.9(3) 2_654 5_665
Pb3 O4 Pb2 112.0(3) 2_654 .
Pb1 O4 Pb2 109.4(3) 5_665 .
Pb3 O4 Pb1 103.9(3) 2_654 .
Pb1 O4 Pb1 104.1(3) 5_665 .
Pb2 O4 Pb1 113.3(3) . .
C25 O5 Pb2 105.4(7) . .
C25 O6 Pb3 135.8(7) . .
C31 O7 Pb3 91.4(6) . .
C31 O9 Pb3 95.6(6) . .
C32 O10 Pb1 137.0(6) . 5_665
C32 O10 Pb3 135.1(7) . 6_566
Pb1 O10 Pb3 85.82(19) 5_665 6_566
O1 C1 O2 124.4(9) . .
O1 C1 C2 119.9(9) . .
O2 C1 C2 115.7(9) . .
C3 C2 C7 120.0(10) . .
C3 C2 C1 120.8(9) . .
C7 C2 C1 119.1(11) . .
C2 C3 C4 121.6(10) . .
C3 C4 C5 119.9(11) . .
C3 C4 C8 117.9(10) . .
C5 C4 C8 122.2(11) . .
C6 C5 C4 116.9(10) . .
C6 C5 C9 121.7(10) . .
C4 C5 C9 121.0(10) . .
C5 C6 C7 123.0(11) . .
C2 C7 C6 118.5(11) . .
F1 C8 F2 110.3(16) . .
F1 C8 F3 105.9(13) . .
F2 C8 F3 103.7(17) . .
F1 C8 C4 112.8(15) . .
F2 C8 C4 112.8(12) . .
F3 C8 C4 110.7(14) . .
C10 C9 C14 118.8(10) . .
C10 C9 C5 118.3(10) . .
C14 C9 C5 122.9(10) . .
C9 C10 C11 121.2(10) . .
C12 C11 C10 121.0(10) . .
C11 C12 C13 119.1(10) . .
C11 C12 C32 121.5(10) . 4_544
C13 C12 C32 119.4(10) . 4_544
C12 C13 C14 119.6(10) . .
C9 C14 C13 119.7(10) . .
C9 C14 C30 122.1(11) . .
C13 C14 C30 118.1(10) . .
C26 C15 C16 119.9(11) . .
C26 C15 C31 118.5(10) . .
C16 C15 C31 121.5(10) . .
C15 C16 C17 121.1(11) . .
C16 C17 C18 121.0(11) . .
C17 C18 C19 116.9(11) . .
C17 C18 C20 121.0(11) . .
C19 C18 C20 121.9(11) . .
C26 C19 C18 118.5(12) . .
C26 C19 C27A 116.9(11) . .
C18 C19 C27A 123.4(11) . .
C23 C20 C21 118.3(12) . .
C23 C20 C18 119.6(12) . .
C21 C20 C18 122.0(12) . .
C22 C21 C29 121.3(14) . .
C22 C21 C20 116.8(12) . .
C29 C21 C20 121.8(13) . .
C28 C22 C21 124.7(13) . .
C24 C23 C20 121.9(13) . .
C23 C24 C28 120.8(12) . .
O6 C25 O5 123.8(10) . .
O6 C25 C28 120.2(10) . 1_565
O5 C25 C28 116.0(10) . 1_565
C15 C26 C19 122.5(13) . .
F7 C27A F9 127.5(15) . .
F7 C27A F8 96.5(12) . .
F9 C27A F8 107.8(8) . .
F7 C27A C19 105.9(10) . .
F9 C27A C19 114.0(10) . .
F8 C27A C19 100.5(8) . .
C22 C28 C24 117.4(11) . .
C22 C28 C25 123.8(11) . 1_545
C24 C28 C25 118.7(10) . 1_545
F10 C29 F11 106(2) . .
F10 C29 F12 104(2) . .
F11 C29 F12 105.9(15) . .
F10 C29 C21 113.6(15) . .
F11 C29 C21 114(2) . .
F12 C29 C21 112.5(18) . .
F5 C30 F6 113(2) . .
F5 C30 F4 104(2) . .
F6 C30 F4 100.0(13) . .
F5 C30 C14 114.7(13) . .
F6 C30 C14 115.0(18) . .
F4 C30 C14 108.7(17) . .
O9 C31 O7 122.0(10) . .
O9 C31 C15 120.2(9) . .
O7 C31 C15 117.8(9) . .
O3 C32 O10 123.8(11) . .
O3 C32 C12 116.5(9) . 4_554
O10 C32 C12 119.7(10) . 4_554
O12 C33 C34 109(3) . .

loop_
_geom_bond_atom_site_label_1
_geom_bond_atom_site_label_2
_geom_bond_distance
_geom_bond_site_symmetry_2
Pb1 O4 2.303(6) 5_665
Pb1 O4 2.322(7) .
Pb1 O2 2.531(8) .
Pb1 O10 2.630(7) 5_665
Pb1 Pb3 3.6373(8) 2_654
Pb1 Pb1 3.6462(13) 5_665
Pb2 O4 2.305(6) .
Pb2 O3 2.461(7) .
Pb2 O5 2.465(7) .
Pb2 O1 2.586(7) .
Pb3 O4 2.298(7) 2_654
Pb3 O6 2.486(7) .
Pb3 O9 2.546(8) .
Pb3 O7 2.630(7) .
Pb3 O10 2.711(7) 6_565
Pb3 O2 2.715(7) 6_565
Pb3 Pb1 3.6373(7) 2_654
F1 C8 1.31(2) .
F2 C8 1.312(17) .
F3 C8 1.36(2) .
F4 C30 1.41(3) .
F5 C30 1.243(17) .
F6 C30 1.28(3) .
F7 C27A 1.266(13) .
F8 C27A 1.444(13) .
F9 C27A 1.29(2) .
F10 C29 1.35(2) .
F11 C29 1.38(3) .
F12 C29 1.40(3) .
O1 C1 1.232(11) .
O2 C1 1.286(12) .
O2 Pb3 2.715(7) 6_566
O3 C32 1.238(13) .
O4 Pb3 2.298(7) 2_654
O4 Pb1 2.303(6) 5_665
O5 C25 1.272(13) .
O6 C25 1.269(13) .
O7 C31 1.254(12) .
O9 C31 1.244(12) .
O10 C32 1.271(12) .
O10 Pb1 2.630(7) 5_665
O10 Pb3 2.711(7) 6_566
O12 C33 1.556(18) .
C1 C2 1.523(14) .
C2 C3 1.353(15) .
C2 C7 1.372(14) .
C3 C4 1.395(15) .
C4 C5 1.398(15) .
C4 C8 1.52(2) .
C5 C6 1.374(15) .
C5 C9 1.505(14) .
C6 C7 1.396(16) .
C9 C10 1.361(15) .
C9 C14 1.382(15) .
C10 C11 1.372(15) .
C11 C12 1.370(14) .
C12 C13 1.371(15) .
C12 C32 1.510(15) 4_544
C13 C14 1.418(16) .
C14 C30 1.51(2) .
C15 C26 1.315(17) .
C15 C16 1.355(15) .
C15 C31 1.497(14) .
C16 C17 1.371(16) .
C17 C18 1.393(16) .
C18 C19 1.421(17) .
C18 C20 1.503(16) .
C19 C26 1.402(19) .
C19 C27A 1.600(14) .
C20 C23 1.375(19) .
C20 C21 1.466(19) .
C21 C22 1.383(17) .
C21 C29 1.43(3) .
C22 C28 1.351(16) .
C23 C24 1.366(16) .
C24 C28 1.419(16) .
C25 C28 1.475(15) 1_565
C28 C25 1.475(15) 1_545
C32 C12 1.510(15) 4_554
C33 C34 1.633(19) .

loop_
_platon_squeeze_void_nr
_platon_squeeze_void_average_x
_platon_squeeze_void_average_y
_platon_squeeze_void_average_z
_platon_squeeze_void_volume
_platon_squeeze_void_count_electrons
1 -0.011 0.411 -0.002 490 211
